data_7720422
loop_
_publ_author_name
'Skatova, Alexandra A.'
'Bazanov, Andrey A.'
'Baranov, Evgeny V.'
'Kiskin, Mikhail A.'
'Ketkov, Sergey Yu'
'Fedushkin, Igor L.'

_publ_section_title
;
 Gallium phosphaketenes derived from bis(imino)acenaphthenes (bian):
 synthesis and reactivity towards a trityl radical and bian-gallylene.
;
_journal_issue 5
_journal_name_full 'Dalton transactions (Cambridge, England : 2003)'
_journal_page_first 2080
_journal_page_last 2087
_journal_paper_doi 10.1039/d5dt02466h
_journal_volume 55
_journal_year 2026
_chemical_formula_sum 'C93 H76 Ga N2 O P'
_chemical_formula_weight 1338.24
_space_group_crystal_system triclinic
_space_group_IT_number 2
_space_group_name_Hall '-P 1'
_space_group_name_H-M_alt 'P -1'
_atom_sites_solution_hydrogens geom
_atom_sites_solution_primary dual
_atom_sites_solution_secondary difmap
_audit_creation_method SHELXL-2019/3
_audit_update_record
;
2025-08-10 deposited with the CCDC.	2025-12-30 downloaded from the CCDC.
;
_cell_angle_alpha 68.618(3)
_cell_angle_beta 86.435(3)
_cell_angle_gamma 83.840(2)
_cell_formula_units_Z 2
_cell_length_a 12.2228(4)
_cell_length_b 14.9094(4)
_cell_length_c 20.3396(6)
_cell_measurement_reflns_used 15088
_cell_measurement_temperature 100(2)
_cell_measurement_theta_max 24.9870
_cell_measurement_theta_min 2.1000
_cell_volume 3430.46(19)
_computing_cell_refinement 'CrysAlisPro 1.171.43.105a (Rigaku OD, 2024)'
_computing_data_collection 'CrysAlisPro 1.171.43.105a (Rigaku OD, 2024)'
_computing_data_reduction 'CrysAlisPro 1.171.43.105a (Rigaku OD, 2024)'
_computing_structure_refinement SHELXL-2019/3
_computing_structure_solution SHELXT-2014/5
_diffrn_ambient_temperature 100(2)
_diffrn_detector_area_resol_mean 16.0704
_diffrn_measured_fraction_theta_full 1.000
_diffrn_measured_fraction_theta_max 1.000
_diffrn_measurement_device_type 'Xcalibur, Eos'
_diffrn_measurement_method '\w scans'
_diffrn_radiation_type MoK\a
_diffrn_radiation_wavelength 0.71073
_diffrn_reflns_av_R_equivalents 0.0744
_diffrn_reflns_av_unetI/netI 0.0619
_diffrn_reflns_Laue_measured_fraction_full 1.000
_diffrn_reflns_Laue_measured_fraction_max 1.000
_diffrn_reflns_limit_h_max 14
_diffrn_reflns_limit_h_min -14
_diffrn_reflns_limit_k_max 17
_diffrn_reflns_limit_k_min -17
_diffrn_reflns_limit_l_max 24
_diffrn_reflns_limit_l_min -24
_diffrn_reflns_number 70217
_diffrn_reflns_point_group_measured_fraction_full 1.000
_diffrn_reflns_point_group_measured_fraction_max 1.000
_diffrn_reflns_theta_full 25.027
_diffrn_reflns_theta_max 25.027
_diffrn_reflns_theta_min 1.969
_diffrn_source 'fine-focus sealed X-ray tube'
_exptl_absorpt_coefficient_mu 0.478
_exptl_absorpt_correction_T_max 0.959
_exptl_absorpt_correction_T_min 0.842
_exptl_absorpt_correction_type analytical
_exptl_absorpt_process_details
;
CrysAlisPro 1.171.43.105a (Rigaku Oxford Diffraction, 2024)
Analytical numeric absorption correction using a multifaceted crystal
model based on expressions derived by R.C. Clark & J.S. Reid.
(Clark, R. C. & Reid, J. S. (1995). Acta Cryst. A51, 887-897)
Empirical absorption correction using spherical harmonics,
implemented in SCALE3 ABSPACK scaling algorithm.
;
_exptl_crystal_colour black
_exptl_crystal_density_diffrn 1.296
_exptl_crystal_description plate
_exptl_crystal_F_000 1404
_exptl_crystal_size_max 0.470
_exptl_crystal_size_mid 0.280
_exptl_crystal_size_min 0.100
_refine_diff_density_max 0.865
_refine_diff_density_min -0.869
_refine_diff_density_rms 0.100
_refine_ls_extinction_method none
_refine_ls_goodness_of_fit_ref 1.082
_refine_ls_hydrogen_treatment constr
_refine_ls_matrix_type full
_refine_ls_number_parameters 886
_refine_ls_number_reflns 12113
_refine_ls_number_restraints 192
_refine_ls_restrained_S_all 1.075
_refine_ls_R_factor_all 0.1163
_refine_ls_R_factor_gt 0.0737
_refine_ls_shift/su_max 0.000
_refine_ls_shift/su_mean 0.000
_refine_ls_structure_factor_coef Fsqd
_refine_ls_weighting_details 'w=1/[\s^2^(Fo^2^)+(0.0790P)^2^+14.5325P] where P=(Fo^2^+2Fc^2^)/3'
_refine_ls_weighting_scheme calc
_refine_ls_wR_factor_gt 0.1830
_refine_ls_wR_factor_ref 0.2167
_reflns_Friedel_coverage 0.000
_reflns_number_gt 8529
_reflns_number_total 12113
_reflns_threshold_expression 'I > 2\s(I)'
_cod_data_source_file d5dt02466h2.cif
_cod_data_source_block gabbianpco1
_cod_original_cell_volume 3430.45(19)
_cod_database_code 7720422
_shelx_shelxl_version_number 2019/3
_shelx_space_group_comment
;
The symmetry employed for this shelxl refinement is uniquely defined
by the following loop, which should always be used as a source of
symmetry information in preference to the above space-group names.
They are only intended as comments.
;
_shelx_estimated_absorpt_t_min 0.807
_shelx_estimated_absorpt_t_max 0.954
_oxdiff_exptl_absorpt_empirical_full_min 0.859
_oxdiff_exptl_absorpt_empirical_full_max 1.219
_oxdiff_exptl_absorpt_empirical_details
;
Empirical correction (ABSPACK) includes:
- Absorption correction using spherical harmonics
- Frame scaling
;

loop_
_space_group_symop_operation_xyz
'x, y, z'
'-x, -y, -z'

loop_
_atom_site_label
_atom_site_type_symbol
_atom_site_fract_x
_atom_site_fract_y
_atom_site_fract_z
_atom_site_U_iso_or_equiv
_atom_site_adp_type
_atom_site_occupancy
_atom_site_site_symmetry_order
_atom_site_calc_flag
_atom_site_refinement_flags_posn
_atom_site_refinement_flags_adp
_atom_site_refinement_flags_occupancy
_atom_site_disorder_assembly
_atom_site_disorder_group
Ga1 Ga 0.60287(5) 0.40543(4) 0.20555(3) 0.02639(18) Uani 1 1 d . . . . .
P1 P 0.48616(13) 0.45156(12) 0.11664(8) 0.0398(4) Uani 1 1 d . . . . .
O1 O 0.6011(4) 0.6072(3) 0.0337(2) 0.0494(11) Uani 1 1 d . . . . .
N1 N 0.7369(3) 0.4224(3) 0.2348(2) 0.0188(8) Uani 1 1 d . . . . .
N2 N 0.5774(3) 0.3079(3) 0.2922(2) 0.0186(8) Uani 1 1 d . . . . .
C1 C 0.7496(4) 0.3572(3) 0.3030(2) 0.0175(10) Uani 1 1 d . . . . .
C2 C 0.6679(4) 0.2976(3) 0.3334(2) 0.0185(10) Uani 1 1 d . . . . .
C3 C 0.6952(4) 0.2367(3) 0.4064(2) 0.0189(10) Uani 1 1 d . . . . .
C4 C 0.7990(4) 0.2642(3) 0.4163(3) 0.0211(10) Uani 1 1 d . . . . .
C5 C 0.8361(4) 0.3383(3) 0.3547(3) 0.0199(10) Uani 1 1 d . . . . .
C6 C 0.9342(4) 0.3747(4) 0.3573(3) 0.0251(11) Uani 1 1 d . . . . .
H6A H 0.962841 0.423153 0.316979 0.030 Uiso 1 1 calc R U . . .
C7 C 0.9914(4) 0.3376(4) 0.4219(3) 0.0302(12) Uani 1 1 d . . . . .
H7A H 1.058362 0.363126 0.424253 0.036 Uiso 1 1 calc R U . . .
C8 C 0.9543(4) 0.2669(4) 0.4807(3) 0.0311(12) Uani 1 1 d . . . . .
H8A H 0.995641 0.244235 0.522554 0.037 Uiso 1 1 calc R U . . .
C9 C 0.8543(4) 0.2269(4) 0.4797(3) 0.0246(11) Uani 1 1 d . . . . .
C10 C 0.8031(5) 0.1553(4) 0.5360(3) 0.0309(12) Uani 1 1 d . . . . .
H10A H 0.838398 0.125219 0.580070 0.037 Uiso 1 1 calc R U . . .
C11 C 0.7018(4) 0.1293(4) 0.5267(3) 0.0275(12) Uani 1 1 d . . . . .
H11A H 0.667787 0.082380 0.565459 0.033 Uiso 1 1 calc R U . . .
C12 C 0.6468(4) 0.1693(3) 0.4622(3) 0.0238(11) Uani 1 1 d . . . . .
H12A H 0.577111 0.149749 0.457647 0.029 Uiso 1 1 calc R U . . .
C13 C 0.8112(4) 0.4947(3) 0.2013(2) 0.0178(10) Uani 1 1 d . . . . .
C14 C 0.7961(4) 0.5845(3) 0.2094(3) 0.0211(10) Uani 1 1 d . . . . .
C15 C 0.8648(4) 0.6553(3) 0.1725(3) 0.0244(11) Uani 1 1 d . . . . .
H15A H 0.854980 0.715992 0.178383 0.029 Uiso 1 1 calc R U . . .
C16 C 0.9473(4) 0.6397(3) 0.1272(3) 0.0226(11) Uani 1 1 d . . . . .
C17 C 0.9649(4) 0.5488(3) 0.1217(2) 0.0218(10) Uani 1 1 d . . . . .
H17A H 1.023340 0.536896 0.092051 0.026 Uiso 1 1 calc R U . . .
C18 C 0.8990(4) 0.4754(3) 0.1583(2) 0.0188(10) Uani 1 1 d . . . . .
C19 C 0.7038(4) 0.6024(3) 0.2590(3) 0.0223(11) Uani 1 1 d . . . . .
H19A H 0.686125 0.537174 0.292359 0.027 Uiso 1 1 calc R U . . .
C20 C 0.5973(4) 0.6517(4) 0.2212(3) 0.0287(12) Uani 1 1 d . . . . .
C21 C 0.4982(4) 0.6441(4) 0.2613(3) 0.0341(13) Uani 1 1 d . . . . .
H21A H 0.499445 0.609024 0.310725 0.041 Uiso 1 1 calc R U . . .
C22 C 0.4002(5) 0.6863(4) 0.2303(4) 0.0412(15) Uani 1 1 d . . . . .
H22A H 0.334462 0.680804 0.258422 0.049 Uiso 1 1 calc R U . . .
C23 C 0.3961(5) 0.7358(5) 0.1596(4) 0.0466(17) Uani 1 1 d . . . . .
H23A H 0.327421 0.763675 0.138399 0.056 Uiso 1 1 calc R U . . .
C24 C 0.4913(6) 0.7458(5) 0.1187(4) 0.0516(18) Uani 1 1 d . . . . .
H24A H 0.488255 0.782138 0.069465 0.062 Uiso 1 1 calc R U . . .
C25 C 0.5925(5) 0.7026(4) 0.1491(3) 0.0372(14) Uani 1 1 d . . . . .
H25A H 0.657654 0.708337 0.120443 0.045 Uiso 1 1 calc R U . . .
C26 C 0.7426(4) 0.6537(4) 0.3039(3) 0.0241(11) Uani 1 1 d . . . . .
C27 C 0.7954(4) 0.5993(4) 0.3667(3) 0.0284(12) Uani 1 1 d . . . . .
H27A H 0.804749 0.530864 0.380885 0.034 Uiso 1 1 calc R U . . .
C28 C 0.8347(4) 0.6434(4) 0.4091(3) 0.0319(13) Uani 1 1 d . . . . .
H28A H 0.870750 0.605425 0.451705 0.038 Uiso 1 1 calc R U . . .
C29 C 0.8208(4) 0.7432(4) 0.3884(3) 0.0338(13) Uani 1 1 d . . . . .
H29A H 0.847673 0.773893 0.416916 0.041 Uiso 1 1 calc R U . . .
C30 C 0.7682(4) 0.7981(4) 0.3267(3) 0.0317(12) Uani 1 1 d . . . . .
H30A H 0.758187 0.866531 0.313082 0.038 Uiso 1 1 calc R U . . .
C31 C 0.7298(4) 0.7539(4) 0.2845(3) 0.0275(11) Uani 1 1 d . . . . .
H31A H 0.694251 0.792457 0.241843 0.033 Uiso 1 1 calc R U . . .
C32 C 1.0190(5) 0.7199(4) 0.0866(3) 0.0295(12) Uani 1 1 d . . . . .
H32A H 0.973535 0.774440 0.054253 0.044 Uiso 1 1 calc R U . . .
H32B H 1.075965 0.695901 0.059482 0.044 Uiso 1 1 calc R U . . .
H32C H 1.053783 0.741318 0.119782 0.044 Uiso 1 1 calc R U . . .
C33 C 0.9160(4) 0.3754(3) 0.1528(3) 0.0196(10) Uani 1 1 d . . . . .
H33A H 0.896045 0.327879 0.200180 0.023 Uiso 1 1 calc R U . . .
C34 C 0.8387(4) 0.3659(4) 0.1003(3) 0.0235(11) Uani 1 1 d . . . . .
C35 C 0.7974(5) 0.2772(4) 0.1128(3) 0.0335(13) Uani 1 1 d . . . . .
H35A H 0.812764 0.224767 0.155795 0.040 Uiso 1 1 calc R U . . .
C36 C 0.7342(5) 0.2651(5) 0.0630(3) 0.0419(15) Uani 1 1 d . . . . .
H36A H 0.706525 0.204494 0.071810 0.050 Uiso 1 1 calc R U . . .
C37 C 0.7114(5) 0.3416(5) 0.0000(3) 0.0396(15) Uani 1 1 d . . . . .
H37A H 0.668758 0.333208 -0.034447 0.048 Uiso 1 1 calc R U . . .
C38 C 0.7506(5) 0.4294(4) -0.0122(3) 0.0336(13) Uani 1 1 d . . . . .
H38A H 0.735052 0.482036 -0.055122 0.040 Uiso 1 1 calc R U . . .
C39 C 0.8127(4) 0.4407(4) 0.0382(3) 0.0280(12) Uani 1 1 d . . . . .
H39A H 0.838281 0.502058 0.029688 0.034 Uiso 1 1 calc R U . . .
C40 C 1.0354(4) 0.3479(3) 0.1377(2) 0.0208(10) Uani 1 1 d . . . . .
C41 C 1.1156(4) 0.3375(3) 0.1868(3) 0.0236(11) Uani 1 1 d . . . . .
H41A H 1.093897 0.347594 0.229385 0.028 Uiso 1 1 calc R U . . .
C42 C 1.2243(4) 0.3131(3) 0.1753(3) 0.0255(11) Uani 1 1 d . . . . .
H42A H 1.276779 0.307012 0.209565 0.031 Uiso 1 1 calc R U . . .
C43 C 1.2580(4) 0.2974(4) 0.1139(3) 0.0304(12) Uani 1 1 d . . . . .
H43A H 1.333478 0.280987 0.105419 0.036 Uiso 1 1 calc R U . . .
C44 C 1.1795(4) 0.3059(4) 0.0649(3) 0.0284(12) Uani 1 1 d . . . . .
H44A H 1.201413 0.294354 0.022803 0.034 Uiso 1 1 calc R U . . .
C45 C 1.0699(4) 0.3311(3) 0.0766(3) 0.0248(11) Uani 1 1 d . . . . .
H45A H 1.017433 0.336956 0.042340 0.030 Uiso 1 1 calc R U . . .
C46 C 0.4806(4) 0.2585(3) 0.3173(2) 0.0173(10) Uani 1 1 d . . . . .
C47 C 0.3917(4) 0.3006(3) 0.3464(2) 0.0196(10) Uani 1 1 d . . . . .
C48 C 0.2942(4) 0.2562(3) 0.3639(2) 0.0196(10) Uani 1 1 d . . . . .
H48A H 0.234213 0.284534 0.383856 0.024 Uiso 1 1 calc R U . . .
C49 C 0.2826(4) 0.1712(3) 0.3526(2) 0.0222(11) Uani 1 1 d . . . . .
C50 C 0.3717(4) 0.1302(3) 0.3250(2) 0.0211(10) Uani 1 1 d . . . . .
H50A H 0.364651 0.071515 0.317958 0.025 Uiso 1 1 calc R U . . .
C51 C 0.4707(4) 0.1710(3) 0.3073(2) 0.0184(10) Uani 1 1 d . . . . .
C52 C 0.4023(4) 0.3954(3) 0.3587(2) 0.0183(10) Uani 1 1 d . . . . .
H52A H 0.454764 0.431725 0.321135 0.022 Uiso 1 1 calc R U . . .
C53 C 0.2944(4) 0.4599(3) 0.3472(3) 0.0223(11) Uani 1 1 d . . . . .
C54 C 0.2422(4) 0.4861(3) 0.2831(3) 0.0273(12) Uani 1 1 d . . . . .
H54A H 0.273035 0.461937 0.248095 0.033 Uiso 1 1 calc R U . . .
C55 C 0.1460(5) 0.5469(4) 0.2699(3) 0.0362(14) Uani 1 1 d . . . . .
H55A H 0.111225 0.564048 0.225940 0.043 Uiso 1 1 calc R U . . .
C56 C 0.1004(5) 0.5825(5) 0.3192(3) 0.0425(15) Uani 1 1 d . . . . .
H56A H 0.033956 0.623884 0.309863 0.051 Uiso 1 1 calc R U . . .
C57 C 0.1508(5) 0.5581(5) 0.3824(3) 0.0447(15) Uani 1 1 d . . . . .
H57A H 0.118992 0.582763 0.416918 0.054 Uiso 1 1 calc R U . . .
C58 C 0.2477(4) 0.4981(4) 0.3964(3) 0.0273(11) Uani 1 1 d . . . . .
H58A H 0.282512 0.482751 0.440134 0.033 Uiso 1 1 calc R U . . .
C59 C 0.4561(4) 0.3753(3) 0.4284(3) 0.0205(10) Uani 1 1 d . . . . .
C60 C 0.5526(4) 0.4172(4) 0.4298(3) 0.0240(11) Uani 1 1 d . . . . .
H60A H 0.582730 0.459868 0.387056 0.029 Uiso 1 1 calc R U . . .
C61 C 0.6047(4) 0.3969(4) 0.4930(3) 0.0282(12) Uani 1 1 d . . . . .
H61A H 0.670716 0.425244 0.493136 0.034 Uiso 1 1 calc R U . . .
C62 C 0.5619(4) 0.3366(4) 0.5551(3) 0.0302(12) Uani 1 1 d . . . . .
H62A H 0.598178 0.322510 0.598150 0.036 Uiso 1 1 calc R U . . .
C63 C 0.4649(5) 0.2962(4) 0.5545(3) 0.0315(12) Uani 1 1 d . . . . .
H63A H 0.434014 0.255248 0.597680 0.038 Uiso 1 1 calc R U . . .
C64 C 0.4132(4) 0.3148(4) 0.4921(3) 0.0254(11) Uani 1 1 d . . . . .
H64A H 0.347397 0.285920 0.492562 0.030 Uiso 1 1 calc R U . . .
C65 C 0.1728(4) 0.1285(4) 0.3677(3) 0.0290(12) Uani 1 1 d . . . . .
H65A H 0.180374 0.065184 0.405958 0.043 Uiso 1 1 calc R U . . .
H65B H 0.148476 0.121067 0.325114 0.043 Uiso 1 1 calc R U . . .
H65C H 0.118265 0.171765 0.381824 0.043 Uiso 1 1 calc R U . . .
C66 C 0.5697(4) 0.1238(3) 0.2781(3) 0.0220(11) Uani 1 1 d . . . . .
H66A H 0.612310 0.178078 0.247246 0.026 Uiso 1 1 calc R U . . .
C67 C 0.5360(4) 0.0739(4) 0.2302(3) 0.0271(12) Uani 1 1 d . . . . .
C68 C 0.5113(5) 0.1309(4) 0.1607(3) 0.0378(14) Uani 1 1 d . . . . .
H68A H 0.515534 0.198787 0.145193 0.045 Uiso 1 1 calc R U . . .
C69 C 0.4806(6) 0.0912(5) 0.1137(4) 0.0547(19) Uani 1 1 d . . . . .
H69A H 0.463455 0.131455 0.066589 0.066 Uiso 1 1 calc R U . . .
C70 C 0.4752(7) -0.0055(6) 0.1353(4) 0.067(2) Uani 1 1 d . . . . .
H70A H 0.455016 -0.033103 0.102969 0.080 Uiso 1 1 calc R U . . .
C71 C 0.4986(7) -0.0640(5) 0.2036(4) 0.065(2) Uani 1 1 d . . . . .
H71A H 0.493305 -0.131699 0.218552 0.078 Uiso 1 1 calc R U . . .
C72 C 0.5300(5) -0.0244(4) 0.2510(4) 0.0438(16) Uani 1 1 d . . . . .
H72A H 0.547327 -0.065297 0.298013 0.053 Uiso 1 1 calc R U . . .
C73 C 0.6470(4) 0.0607(3) 0.3361(3) 0.0254(11) Uani 1 1 d . . . . .
C74 C 0.7588(5) 0.0698(4) 0.3263(3) 0.0334(13) Uani 1 1 d . . . . .
H74A H 0.785752 0.114032 0.283173 0.040 Uiso 1 1 calc R U . . .
C75 C 0.8327(5) 0.0149(5) 0.3787(4) 0.0468(17) Uani 1 1 d . . . . .
H75A H 0.909214 0.022343 0.371614 0.056 Uiso 1 1 calc R U . . .
C76 C 0.7935(6) -0.0501(5) 0.4409(4) 0.0517(19) Uani 1 1 d . . . . .
H76A H 0.843290 -0.088284 0.476683 0.062 Uiso 1 1 calc R U . . .
C77 C 0.6831(6) -0.0596(4) 0.4512(3) 0.0412(15) Uani 1 1 d . . . . .
H77A H 0.656561 -0.104340 0.494301 0.049 Uiso 1 1 calc R U . . .
C78 C 0.6100(5) -0.0049(3) 0.3996(3) 0.0305(12) Uani 1 1 d . . . . .
H78A H 0.533492 -0.012184 0.407529 0.037 Uiso 1 1 calc R U . . .
C79 C 0.5580(5) 0.5412(5) 0.0716(3) 0.0374(14) Uani 1 1 d . . . . .
C1S C 0.9000(5) 0.0075(3) 0.7539(3) 0.0451(18) Uani 0.654(4) 1 d DG . P A 1
C6S C 0.7865(5) 0.0292(4) 0.7508(4) 0.064(3) Uani 0.654(4) 1 d DG . P A 1
H6SA H 0.739109 -0.021084 0.770276 0.077 Uiso 0.654(4) 1 calc R U P A 1
C5S C 0.7424(4) 0.1244(5) 0.7191(4) 0.059(2) Uani 0.654(4) 1 d G . P A 1
H5SA H 0.664836 0.139146 0.716924 0.070 Uiso 0.654(4) 1 calc R U P A 1
C4S C 0.8118(5) 0.1979(3) 0.6905(4) 0.055(2) Uani 0.654(4) 1 d G . P A 1
H4SA H 0.781603 0.262949 0.668882 0.067 Uiso 0.654(4) 1 calc R U P A 1
C3S C 0.9252(5) 0.1763(4) 0.6937(4) 0.050(2) Uani 0.654(4) 1 d G . P A 1
H3SA H 0.972644 0.226523 0.674191 0.060 Uiso 0.654(4) 1 calc R U P A 1
C2S C 0.9694(4) 0.0811(4) 0.7254(4) 0.054(2) Uani 0.654(4) 1 d DG . P A 1
H2SA H 1.046920 0.066292 0.727543 0.064 Uiso 0.654(4) 1 calc R U P A 1
C7S C 0.9465(10) -0.0910(7) 0.7887(6) 0.068(3) Uani 0.654(4) 1 d D . P A 1
H7SA H 0.888847 -0.130433 0.816580 0.102 Uiso 0.654(4) 1 calc R U P A 1
H7SB H 1.004931 -0.091984 0.819900 0.102 Uiso 0.654(4) 1 calc R U P A 1
H7SC H 0.977284 -0.117317 0.753108 0.102 Uiso 0.654(4) 1 calc R U P A 1
C8S C 0.1891(9) 0.0149(9) 0.9228(5) 0.067(2) Uani 0.654(4) 1 d DG . P A 1
C9S C 0.2575(11) 0.0804(9) 0.9283(6) 0.071(3) Uani 0.654(4) 1 d DG . P A 1
H9SA H 0.296694 0.118844 0.887793 0.085 Uiso 0.654(4) 1 calc R U P A 1
C10S C 0.2684(14) 0.0898(9) 0.9931(7) 0.092(4) Uani 0.654(4) 1 d G . P A 1
H10B H 0.315180 0.134537 0.996821 0.110 Uiso 0.654(4) 1 calc R U P A 1
C11S C 0.2110(15) 0.0336(10) 1.0523(6) 0.117(6) Uani 0.654(4) 1 d G . P A 1
H11B H 0.218524 0.039937 1.096595 0.140 Uiso 0.654(4) 1 calc R U P A 1
C12S C 0.1426(13) -0.0320(10) 1.0468(5) 0.120(6) Uani 0.654(4) 1 d G . P A 1
H12B H 0.103382 -0.070358 1.087340 0.144 Uiso 0.654(4) 1 calc R U P A 1
C13S C 0.1316(11) -0.0413(10) 0.9821(6) 0.112(5) Uani 0.654(4) 1 d DG . P A 1
H13A H 0.084895 -0.086054 0.978312 0.135 Uiso 0.654(4) 1 calc R U P A 1
C14S C 0.1834(13) -0.0005(10) 0.8573(6) 0.086(3) Uani 0.654(4) 1 d D . P A 1
H14A H 0.257917 -0.014120 0.840486 0.129 Uiso 0.654(4) 1 calc R U P A 1
H14B H 0.147730 0.057667 0.821969 0.129 Uiso 0.654(4) 1 calc R U P A 1
H14C H 0.140543 -0.055455 0.864697 0.129 Uiso 0.654(4) 1 calc R U P A 1
C1Q C 1.0186(9) 0.0205(8) 0.8093(6) 0.0451(18) Uani 0.346(4) 1 d DG . P A 2
C2Q C 0.9747(10) 0.1128(7) 0.7687(7) 0.054(2) Uani 0.346(4) 1 d DG . P A 2
H2QA H 1.014248 0.167089 0.762040 0.064 Uiso 0.346(4) 1 calc R U P A 2
C3Q C 0.8730(10) 0.1257(7) 0.7380(7) 0.050(2) Uani 0.346(4) 1 d G . P A 2
H3QA H 0.842963 0.188855 0.710288 0.060 Uiso 0.346(4) 1 calc R U P A 2
C4Q C 0.8151(9) 0.0463(9) 0.7478(8) 0.055(2) Uani 0.346(4) 1 d G . P A 2
H4QA H 0.745560 0.055155 0.726779 0.067 Uiso 0.346(4) 1 calc R U P A 2
C5Q C 0.8590(10) -0.0460(8) 0.7883(8) 0.059(2) Uani 0.346(4) 1 d G . P A 2
H5QA H 0.819443 -0.100313 0.795020 0.070 Uiso 0.346(4) 1 calc R U P A 2
C6Q C 0.9607(11) -0.0590(6) 0.8191(7) 0.064(3) Uani 0.346(4) 1 d DG . P A 2
H6QA H 0.990729 -0.122081 0.846772 0.077 Uiso 0.346(4) 1 calc R U P A 2
C7Q C 1.1244(13) 0.0076(16) 0.8405(12) 0.068(3) Uani 0.346(4) 1 d D . P A 2
H7QA H 1.123426 0.047938 0.869341 0.102 Uiso 0.346(4) 1 calc R U P A 2
H7QB H 1.181216 0.026618 0.803099 0.102 Uiso 0.346(4) 1 calc R U P A 2
H7QC H 1.140636 -0.060472 0.870330 0.102 Uiso 0.346(4) 1 calc R U P A 2
C8Q C 0.1674(19) -0.0188(14) 1.0564(10) 0.067(2) Uani 0.346(4) 1 d DG . P A 2
C9Q C 0.214(2) 0.0647(13) 1.0507(11) 0.071(3) Uani 0.346(4) 1 d DG . P A 2
H9QA H 0.211798 0.085140 1.089915 0.085 Uiso 0.346(4) 1 calc R U P A 2
C10Q C 0.265(3) 0.1184(17) 0.9875(14) 0.092(4) Uani 0.346(4) 1 d G . P A 2
H10C H 0.297294 0.175428 0.983643 0.110 Uiso 0.346(4) 1 calc R U P A 2
C11Q C 0.269(3) 0.089(2) 0.9301(12) 0.117(6) Uani 0.346(4) 1 d G . P A 2
H11C H 0.303732 0.125166 0.886981 0.140 Uiso 0.346(4) 1 calc R U P A 2
C12Q C 0.222(3) 0.005(2) 0.9358(11) 0.120(6) Uani 0.346(4) 1 d G . P A 2
H12C H 0.224675 -0.015384 0.896591 0.144 Uiso 0.346(4) 1 calc R U P A 2
C13Q C 0.171(2) -0.0486(18) 0.9990(11) 0.112(5) Uani 0.346(4) 1 d DG . P A 2
H13B H 0.139178 -0.105674 1.002862 0.135 Uiso 0.346(4) 1 calc R U P A 2
C14Q C 0.143(2) -0.0815(15) 1.1275(10) 0.086(3) Uani 0.346(4) 1 d D . P A 2
H14D H 0.142883 -0.045751 1.159453 0.129 Uiso 0.346(4) 1 calc R U P A 2
H14E H 0.198290 -0.136976 1.141940 0.129 Uiso 0.346(4) 1 calc R U P A 2
H14F H 0.069872 -0.104376 1.129345 0.129 Uiso 0.346(4) 1 calc R U P A 2

loop_
_atom_site_aniso_label
_atom_site_aniso_U_11
_atom_site_aniso_U_22
_atom_site_aniso_U_33
_atom_site_aniso_U_23
_atom_site_aniso_U_13
_atom_site_aniso_U_12
Ga1 0.0265(3) 0.0240(3) 0.0272(3) -0.0063(2) 0.0003(2) -0.0071(2)
P1 0.0356(9) 0.0475(9) 0.0351(9) -0.0103(7) -0.0131(7) -0.0076(7)
O1 0.062(3) 0.044(3) 0.037(2) -0.009(2) 0.006(2) -0.010(2)
N1 0.020(2) 0.0158(19) 0.021(2) -0.0058(17) -0.0001(17) -0.0054(16)
N2 0.021(2) 0.0154(19) 0.020(2) -0.0059(16) -0.0001(17) -0.0068(16)
C1 0.025(3) 0.012(2) 0.018(2) -0.0082(19) 0.0028(19) -0.0038(19)
C2 0.023(3) 0.017(2) 0.018(2) -0.009(2) -0.003(2) -0.0020(19)
C3 0.022(2) 0.016(2) 0.023(3) -0.012(2) -0.003(2) -0.0015(19)
C4 0.022(3) 0.018(2) 0.026(3) -0.011(2) -0.003(2) 0.001(2)
C5 0.017(2) 0.020(2) 0.025(3) -0.012(2) -0.003(2) 0.0027(19)
C6 0.022(3) 0.025(3) 0.027(3) -0.008(2) 0.001(2) -0.003(2)
C7 0.018(3) 0.037(3) 0.041(3) -0.020(3) -0.004(2) -0.003(2)
C8 0.026(3) 0.038(3) 0.031(3) -0.015(3) -0.013(2) 0.005(2)
C9 0.022(3) 0.025(3) 0.029(3) -0.012(2) -0.006(2) 0.005(2)
C10 0.042(3) 0.026(3) 0.023(3) -0.006(2) -0.011(2) 0.002(2)
C11 0.038(3) 0.020(3) 0.021(3) -0.002(2) -0.004(2) -0.004(2)
C12 0.029(3) 0.018(2) 0.023(3) -0.005(2) -0.004(2) -0.002(2)
C13 0.015(2) 0.019(2) 0.018(2) -0.0039(19) -0.0032(19) -0.0038(19)
C14 0.022(3) 0.019(2) 0.023(3) -0.007(2) -0.003(2) -0.001(2)
C15 0.028(3) 0.019(2) 0.029(3) -0.010(2) -0.004(2) -0.007(2)
C16 0.027(3) 0.020(2) 0.021(3) -0.006(2) -0.002(2) -0.008(2)
C17 0.023(3) 0.022(2) 0.019(2) -0.006(2) 0.001(2) -0.004(2)
C18 0.020(2) 0.017(2) 0.019(2) -0.0046(19) -0.0022(19) -0.0040(19)
C19 0.023(3) 0.019(2) 0.028(3) -0.011(2) 0.003(2) -0.005(2)
C20 0.029(3) 0.024(3) 0.044(3) -0.024(3) -0.005(2) -0.004(2)
C21 0.028(3) 0.020(3) 0.060(4) -0.022(3) 0.004(3) -0.006(2)
C22 0.031(3) 0.031(3) 0.069(5) -0.026(3) -0.005(3) -0.004(3)
C23 0.029(3) 0.049(4) 0.082(5) -0.047(4) -0.023(3) 0.010(3)
C24 0.053(4) 0.067(5) 0.044(4) -0.031(4) -0.022(3) 0.005(4)
C25 0.034(3) 0.046(4) 0.042(4) -0.029(3) -0.008(3) 0.004(3)
C26 0.018(2) 0.028(3) 0.029(3) -0.014(2) 0.002(2) -0.001(2)
C27 0.023(3) 0.030(3) 0.030(3) -0.009(2) 0.005(2) 0.001(2)
C28 0.018(3) 0.051(4) 0.028(3) -0.016(3) -0.004(2) 0.001(2)
C29 0.024(3) 0.049(4) 0.040(3) -0.029(3) -0.006(2) -0.004(3)
C30 0.028(3) 0.029(3) 0.044(3) -0.020(3) -0.005(3) -0.003(2)
C31 0.026(3) 0.027(3) 0.032(3) -0.014(2) -0.001(2) -0.004(2)
C32 0.037(3) 0.024(3) 0.029(3) -0.010(2) 0.007(2) -0.010(2)
C33 0.019(2) 0.018(2) 0.021(2) -0.006(2) 0.0022(19) -0.0039(19)
C34 0.019(2) 0.025(3) 0.030(3) -0.014(2) 0.004(2) -0.006(2)
C35 0.036(3) 0.028(3) 0.039(3) -0.014(3) 0.003(3) -0.010(2)
C36 0.046(4) 0.042(4) 0.054(4) -0.033(3) 0.008(3) -0.020(3)
C37 0.029(3) 0.051(4) 0.053(4) -0.035(3) -0.008(3) -0.001(3)
C38 0.033(3) 0.035(3) 0.037(3) -0.018(3) -0.005(3) 0.001(2)
C39 0.025(3) 0.031(3) 0.033(3) -0.017(2) 0.002(2) -0.006(2)
C40 0.027(3) 0.011(2) 0.022(3) -0.0033(19) 0.001(2) -0.0030(19)
C41 0.027(3) 0.025(3) 0.020(3) -0.007(2) 0.001(2) -0.007(2)
C42 0.025(3) 0.022(3) 0.026(3) -0.003(2) -0.005(2) -0.006(2)
C43 0.022(3) 0.024(3) 0.043(3) -0.010(2) -0.001(2) -0.001(2)
C44 0.028(3) 0.032(3) 0.028(3) -0.015(2) 0.001(2) 0.002(2)
C45 0.025(3) 0.024(3) 0.028(3) -0.011(2) -0.004(2) -0.004(2)
C46 0.019(2) 0.016(2) 0.015(2) -0.0020(19) -0.0031(19) -0.0051(19)
C47 0.027(3) 0.015(2) 0.018(2) -0.0050(19) -0.006(2) -0.006(2)
C48 0.024(3) 0.019(2) 0.015(2) -0.0040(19) -0.0007(19) -0.003(2)
C49 0.028(3) 0.021(2) 0.019(2) -0.006(2) -0.005(2) -0.008(2)
C50 0.034(3) 0.012(2) 0.019(2) -0.0060(19) -0.005(2) -0.005(2)
C51 0.025(3) 0.015(2) 0.013(2) -0.0013(18) -0.0058(19) -0.0016(19)
C52 0.022(2) 0.015(2) 0.021(2) -0.0093(19) -0.001(2) -0.0059(19)
C53 0.025(3) 0.016(2) 0.028(3) -0.008(2) 0.000(2) -0.010(2)
C54 0.032(3) 0.020(3) 0.033(3) -0.012(2) -0.010(2) -0.004(2)
C55 0.032(3) 0.031(3) 0.044(3) -0.007(3) -0.015(3) -0.010(2)
C56 0.020(3) 0.043(4) 0.055(4) -0.007(3) -0.001(3) 0.003(3)
C57 0.037(3) 0.045(4) 0.049(4) -0.016(3) 0.006(3) 0.005(3)
C58 0.025(3) 0.027(3) 0.030(3) -0.011(2) 0.001(2) -0.002(2)
C59 0.020(2) 0.019(2) 0.025(3) -0.012(2) -0.002(2) -0.001(2)
C60 0.026(3) 0.024(3) 0.026(3) -0.014(2) -0.004(2) -0.002(2)
C61 0.023(3) 0.029(3) 0.040(3) -0.021(3) -0.008(2) -0.003(2)
C62 0.032(3) 0.034(3) 0.029(3) -0.018(2) -0.012(2) 0.006(2)
C63 0.040(3) 0.033(3) 0.022(3) -0.011(2) -0.002(2) 0.000(2)
C64 0.026(3) 0.025(3) 0.028(3) -0.013(2) -0.003(2) -0.003(2)
C65 0.035(3) 0.026(3) 0.030(3) -0.011(2) 0.001(2) -0.016(2)
C66 0.029(3) 0.013(2) 0.025(3) -0.007(2) -0.004(2) -0.004(2)
C67 0.031(3) 0.023(3) 0.032(3) -0.017(2) -0.009(2) 0.006(2)
C68 0.044(4) 0.040(3) 0.031(3) -0.018(3) -0.010(3) 0.009(3)
C69 0.065(5) 0.066(5) 0.042(4) -0.033(4) -0.023(3) 0.017(4)
C70 0.081(5) 0.067(5) 0.076(5) -0.058(5) -0.051(5) 0.037(4)
C71 0.085(6) 0.033(4) 0.092(6) -0.039(4) -0.056(5) 0.020(4)
C72 0.060(4) 0.026(3) 0.054(4) -0.023(3) -0.032(3) 0.004(3)
C73 0.033(3) 0.019(2) 0.029(3) -0.015(2) -0.008(2) 0.003(2)
C74 0.033(3) 0.036(3) 0.038(3) -0.022(3) -0.007(3) 0.002(2)
C75 0.033(3) 0.061(4) 0.057(4) -0.036(4) -0.022(3) 0.013(3)
C76 0.066(5) 0.049(4) 0.050(4) -0.032(4) -0.032(4) 0.023(4)
C77 0.067(5) 0.025(3) 0.034(3) -0.013(3) -0.015(3) 0.003(3)
C78 0.043(3) 0.017(3) 0.033(3) -0.010(2) -0.012(3) 0.000(2)
C79 0.040(3) 0.044(4) 0.029(3) -0.014(3) -0.010(3) 0.000(3)
C1S 0.065(5) 0.044(4) 0.031(4) -0.016(3) 0.002(4) -0.016(3)
C6S 0.078(5) 0.065(5) 0.062(7) -0.033(5) -0.003(5) -0.026(4)
C5S 0.063(5) 0.049(4) 0.067(6) -0.022(4) 0.010(5) -0.021(4)
C4S 0.063(5) 0.046(4) 0.059(6) -0.021(4) 0.012(4) -0.014(4)
C3S 0.050(5) 0.043(4) 0.059(6) -0.019(4) 0.002(4) -0.012(3)
C2S 0.062(5) 0.051(4) 0.049(6) -0.018(4) -0.005(4) -0.008(4)
C7S 0.079(7) 0.065(6) 0.051(6) -0.002(5) -0.014(5) -0.025(5)
C8S 0.045(5) 0.055(4) 0.088(5) -0.017(3) 0.004(4) 0.002(4)
C9S 0.061(6) 0.060(5) 0.080(4) -0.009(4) -0.006(4) -0.006(4)
C10S 0.098(7) 0.090(8) 0.078(4) -0.014(4) 0.001(4) -0.032(7)
C11S 0.154(12) 0.110(9) 0.089(5) -0.028(5) 0.025(6) -0.065(9)
C12S 0.151(13) 0.119(8) 0.103(5) -0.047(5) 0.048(6) -0.072(9)
C13S 0.143(13) 0.100(7) 0.105(5) -0.043(5) 0.045(6) -0.062(9)
C14S 0.099(9) 0.064(6) 0.089(5) -0.020(4) 0.009(5) -0.018(6)
C1Q 0.065(5) 0.044(4) 0.031(4) -0.016(3) 0.002(4) -0.016(3)
C2Q 0.062(5) 0.051(4) 0.049(6) -0.018(4) -0.005(4) -0.008(4)
C3Q 0.050(5) 0.043(4) 0.059(6) -0.019(4) 0.002(4) -0.012(3)
C4Q 0.063(5) 0.046(4) 0.059(6) -0.021(4) 0.012(4) -0.014(4)
C5Q 0.063(5) 0.049(4) 0.067(6) -0.022(4) 0.010(5) -0.021(4)
C6Q 0.078(5) 0.065(5) 0.062(7) -0.033(5) -0.003(5) -0.026(4)
C7Q 0.079(7) 0.065(6) 0.051(6) -0.002(5) -0.014(5) -0.025(5)
C8Q 0.045(5) 0.055(4) 0.088(5) -0.017(3) 0.004(4) 0.002(4)
C9Q 0.061(6) 0.060(5) 0.080(4) -0.009(4) -0.006(4) -0.006(4)
C10Q 0.098(7) 0.090(8) 0.078(4) -0.014(4) 0.001(4) -0.032(7)
C11Q 0.154(12) 0.110(9) 0.089(5) -0.028(5) 0.025(6) -0.065(9)
C12Q 0.151(13) 0.119(8) 0.103(5) -0.047(5) 0.048(6) -0.072(9)
C13Q 0.143(13) 0.100(7) 0.105(5) -0.043(5) 0.045(6) -0.062(9)
C14Q 0.099(9) 0.064(6) 0.089(5) -0.020(4) 0.009(5) -0.018(6)

loop_
_atom_type_symbol
_atom_type_description
_atom_type_scat_dispersion_real
_atom_type_scat_dispersion_imag
_atom_type_scat_source
C C 0.0033 0.0016 'International Tables Vol C Tables 4.2.6.8 and 6.1.1.4'
H H 0.0000 0.0000 'International Tables Vol C Tables 4.2.6.8 and 6.1.1.4'
N N 0.0061 0.0033 'International Tables Vol C Tables 4.2.6.8 and 6.1.1.4'
O O 0.0106 0.0060 'International Tables Vol C Tables 4.2.6.8 and 6.1.1.4'
P P 0.1023 0.0942 'International Tables Vol C Tables 4.2.6.8 and 6.1.1.4'
Ga Ga 0.2307 1.6083 'International Tables Vol C Tables 4.2.6.8 and 6.1.1.4'

loop_
_geom_angle_atom_site_label_1
_geom_angle_atom_site_label_2
_geom_angle_atom_site_label_3
_geom_angle
_geom_angle_site_symmetry_1
_geom_angle_site_symmetry_3
_geom_angle_publ_flag
N1 Ga1 N2 91.31(17) . . ?
N1 Ga1 P1 145.72(13) . . ?
N2 Ga1 P1 122.94(13) . . ?
C79 P1 Ga1 90.9(2) . . ?
C1 N1 C13 122.8(4) . . ?
C1 N1 Ga1 106.7(3) . . ?
C13 N1 Ga1 130.1(3) . . ?
C2 N2 C46 124.2(4) . . ?
C2 N2 Ga1 106.8(3) . . ?
C46 N2 Ga1 128.7(3) . . ?
C2 C1 N1 118.7(4) . . ?
C2 C1 C5 108.8(4) . . ?
N1 C1 C5 132.4(4) . . ?
C1 C2 N2 116.6(4) . . ?
C1 C2 C3 110.2(4) . . ?
N2 C2 C3 133.2(4) . . ?
C12 C3 C4 118.3(4) . . ?
C12 C3 C2 137.3(4) . . ?
C4 C3 C2 104.3(4) . . ?
C9 C4 C5 124.3(4) . . ?
C9 C4 C3 123.9(5) . . ?
C5 C4 C3 111.7(4) . . ?
C6 C5 C4 118.2(4) . . ?
C6 C5 C1 136.8(5) . . ?
C4 C5 C1 105.0(4) . . ?
C5 C6 C7 118.1(5) . . ?
C8 C7 C6 122.9(5) . . ?
C7 C8 C9 120.5(5) . . ?
C4 C9 C10 116.3(5) . . ?
C4 C9 C8 116.0(5) . . ?
C10 C9 C8 127.7(5) . . ?
C11 C10 C9 119.7(5) . . ?
C10 C11 C12 122.8(5) . . ?
C3 C12 C11 118.9(5) . . ?
C14 C13 C18 120.0(4) . . ?
C14 C13 N1 120.7(4) . . ?
C18 C13 N1 119.3(4) . . ?
C15 C14 C13 119.3(4) . . ?
C15 C14 C19 121.4(4) . . ?
C13 C14 C19 119.3(4) . . ?
C16 C15 C14 121.6(4) . . ?
C15 C16 C17 118.8(4) . . ?
C15 C16 C32 119.8(4) . . ?
C17 C16 C32 121.3(4) . . ?
C18 C17 C16 121.5(5) . . ?
C17 C18 C13 118.6(4) . . ?
C17 C18 C33 122.6(4) . . ?
C13 C18 C33 118.8(4) . . ?
C26 C19 C20 112.8(4) . . ?
C26 C19 C14 111.5(4) . . ?
C20 C19 C14 113.4(4) . . ?
C25 C20 C21 118.0(5) . . ?
C25 C20 C19 123.5(5) . . ?
C21 C20 C19 118.6(5) . . ?
C22 C21 C20 121.2(6) . . ?
C23 C22 C21 120.5(6) . . ?
C22 C23 C24 120.1(6) . . ?
C23 C24 C25 120.5(6) . . ?
C20 C25 C24 119.8(6) . . ?
C27 C26 C31 118.2(5) . . ?
C27 C26 C19 119.1(5) . . ?
C31 C26 C19 122.7(5) . . ?
C28 C27 C26 121.2(5) . . ?
C29 C28 C27 119.3(5) . . ?
C30 C29 C28 120.3(5) . . ?
C29 C30 C31 120.2(5) . . ?
C30 C31 C26 120.8(5) . . ?
C40 C33 C34 112.3(4) . . ?
C40 C33 C18 112.2(4) . . ?
C34 C33 C18 111.8(4) . . ?
C39 C34 C35 118.1(5) . . ?
C39 C34 C33 122.0(4) . . ?
C35 C34 C33 119.8(5) . . ?
C36 C35 C34 120.6(5) . . ?
C35 C36 C37 119.9(5) . . ?
C38 C37 C36 119.9(5) . . ?
C37 C38 C39 119.6(6) . . ?
C34 C39 C38 121.9(5) . . ?
C45 C40 C41 117.4(5) . . ?
C45 C40 C33 122.6(4) . . ?
C41 C40 C33 119.9(4) . . ?
C42 C41 C40 122.0(5) . . ?
C41 C42 C43 120.2(5) . . ?
C42 C43 C44 118.8(5) . . ?
C45 C44 C43 120.8(5) . . ?
C44 C45 C40 120.9(5) . . ?
C47 C46 C51 119.7(4) . . ?
C47 C46 N2 120.4(4) . . ?
C51 C46 N2 119.7(4) . . ?
C48 C47 C46 119.5(4) . . ?
C48 C47 C52 120.4(4) . . ?
C46 C47 C52 120.2(4) . . ?
C47 C48 C49 121.3(5) . . ?
C50 C49 C48 118.3(4) . . ?
C50 C49 C65 121.9(4) . . ?
C48 C49 C65 119.8(5) . . ?
C49 C50 C51 122.6(4) . . ?
C50 C51 C46 118.5(4) . . ?
C50 C51 C66 122.1(4) . . ?
C46 C51 C66 119.3(4) . . ?
C59 C52 C53 115.0(4) . . ?
C59 C52 C47 111.0(4) . . ?
C53 C52 C47 112.3(4) . . ?
C58 C53 C54 117.9(5) . . ?
C58 C53 C52 123.2(4) . . ?
C54 C53 C52 118.8(4) . . ?
C55 C54 C53 120.6(5) . . ?
C56 C55 C54 120.7(5) . . ?
C55 C56 C57 119.6(6) . . ?
C56 C57 C58 120.6(6) . . ?
C57 C58 C53 120.6(5) . . ?
C64 C59 C60 118.1(4) . . ?
C64 C59 C52 121.9(4) . . ?
C60 C59 C52 120.0(4) . . ?
C61 C60 C59 120.6(5) . . ?
C62 C61 C60 120.5(5) . . ?
C61 C62 C63 119.4(5) . . ?
C64 C63 C62 120.6(5) . . ?
C63 C64 C59 120.8(5) . . ?
C73 C66 C67 114.1(4) . . ?
C73 C66 C51 111.8(4) . . ?
C67 C66 C51 112.6(4) . . ?
C72 C67 C68 118.0(5) . . ?
C72 C67 C66 124.1(5) . . ?
C68 C67 C66 117.9(5) . . ?
C69 C68 C67 121.5(6) . . ?
C70 C69 C68 119.6(6) . . ?
C69 C70 C71 120.5(6) . . ?
C70 C71 C72 120.1(6) . . ?
C67 C72 C71 120.3(6) . . ?
C74 C73 C78 118.2(5) . . ?
C74 C73 C66 119.0(5) . . ?
C78 C73 C66 122.7(5) . . ?
C73 C74 C75 121.0(6) . . ?
C76 C75 C74 119.4(6) . . ?
C77 C76 C75 120.1(6) . . ?
C76 C77 C78 120.5(6) . . ?
C77 C78 C73 120.7(6) . . ?
O1 C79 P1 172.6(5) . . ?
C6S C1S C2S 120.0 . . ?
C6S C1S C7S 120.3(6) . . ?
C2S C1S C7S 119.7(6) . . ?
C1S C6S C5S 120.0 . . ?
C4S C5S C6S 120.0 . . ?
C5S C4S C3S 120.0 . . ?
C2S C3S C4S 120.0 . . ?
C3S C2S C1S 120.0 . . ?
C9S C8S C13S 120.0 . . ?
C9S C8S C14S 120.4(8) . . ?
C13S C8S C14S 119.4(8) . . ?
C10S C9S C8S 120.0 . . ?
C9S C10S C11S 120.0 . . ?
C12S C11S C10S 120.0 . . ?
C13S C12S C11S 120.0 . . ?
C12S C13S C8S 120.0 . . ?
C2Q C1Q C6Q 120.0 . . ?
C2Q C1Q C7Q 119.7(9) . . ?
C6Q C1Q C7Q 120.3(9) . . ?
C3Q C2Q C1Q 120.0 . . ?
C4Q C3Q C2Q 120.0 . . ?
C3Q C4Q C5Q 120.0 . . ?
C6Q C5Q C4Q 120.0 . . ?
C5Q C6Q C1Q 120.0 . . ?
C9Q C8Q C13Q 120.0 . . ?
C9Q C8Q C14Q 115.3(10) . . ?
C13Q C8Q C14Q 122.9(10) . . ?
C10Q C9Q C8Q 120.0 . . ?
C9Q C10Q C11Q 120.0 . . ?
C12Q C11Q C10Q 120.0 . . ?
C11Q C12Q C13Q 120.0 . . ?
C12Q C13Q C8Q 120.0 . . ?

loop_
_geom_bond_atom_site_label_1
_geom_bond_atom_site_label_2
_geom_bond_distance
_geom_bond_site_symmetry_2
_geom_bond_publ_flag
Ga1 N1 1.850(4) . ?
Ga1 N2 1.865(4) . ?
Ga1 P1 2.2321(16) . ?
P1 C79 1.630(7) . ?
O1 C79 1.160(7) . ?
N1 C1 1.379(6) . ?
N1 C13 1.431(6) . ?
N2 C2 1.392(6) . ?
N2 C46 1.427(6) . ?
C1 C2 1.372(6) . ?
C1 C5 1.471(7) . ?
C2 C3 1.467(6) . ?
C3 C12 1.364(7) . ?
C3 C4 1.422(6) . ?
C4 C9 1.391(7) . ?
C4 C5 1.422(7) . ?
C5 C6 1.380(7) . ?
C6 C7 1.422(7) . ?
C7 C8 1.365(8) . ?
C8 C9 1.420(7) . ?
C9 C10 1.417(7) . ?
C10 C11 1.380(7) . ?
C11 C12 1.408(7) . ?
C13 C14 1.399(6) . ?
C13 C18 1.415(7) . ?
C14 C15 1.385(7) . ?
C14 C19 1.533(7) . ?
C15 C16 1.382(7) . ?
C16 C17 1.393(7) . ?
C16 C32 1.515(7) . ?
C17 C18 1.386(6) . ?
C18 C33 1.528(6) . ?
C19 C26 1.512(7) . ?
C19 C20 1.528(7) . ?
C20 C25 1.385(8) . ?
C20 C21 1.408(8) . ?
C21 C22 1.368(8) . ?
C22 C23 1.356(9) . ?
C23 C24 1.377(10) . ?
C24 C25 1.401(8) . ?
C26 C27 1.393(7) . ?
C26 C31 1.393(7) . ?
C27 C28 1.392(7) . ?
C28 C29 1.385(8) . ?
C29 C30 1.377(8) . ?
C30 C31 1.386(7) . ?
C33 C40 1.517(7) . ?
C33 C34 1.522(7) . ?
C34 C39 1.374(7) . ?
C34 C35 1.396(7) . ?
C35 C36 1.384(8) . ?
C36 C37 1.389(9) . ?
C37 C38 1.374(8) . ?
C38 C39 1.381(7) . ?
C40 C45 1.387(7) . ?
C40 C41 1.399(7) . ?
C41 C42 1.368(7) . ?
C42 C43 1.383(8) . ?
C43 C44 1.390(7) . ?
C44 C45 1.382(7) . ?
C46 C47 1.403(7) . ?
C46 C51 1.410(6) . ?
C47 C48 1.389(7) . ?
C47 C52 1.542(6) . ?
C48 C49 1.391(7) . ?
C49 C50 1.380(7) . ?
C49 C65 1.514(7) . ?
C50 C51 1.382(7) . ?
C51 C66 1.531(7) . ?
C52 C59 1.516(6) . ?
C52 C53 1.524(7) . ?
C53 C58 1.387(7) . ?
C53 C54 1.393(7) . ?
C54 C55 1.382(8) . ?
C55 C56 1.361(9) . ?
C56 C57 1.368(9) . ?
C57 C58 1.384(8) . ?
C59 C64 1.391(7) . ?
C59 C60 1.399(7) . ?
C60 C61 1.390(7) . ?
C61 C62 1.366(8) . ?
C62 C63 1.389(8) . ?
C63 C64 1.376(7) . ?
C66 C73 1.520(7) . ?
C66 C67 1.522(7) . ?
C67 C72 1.378(7) . ?
C67 C68 1.390(8) . ?
C68 C69 1.382(8) . ?
C69 C70 1.353(10) . ?
C70 C71 1.373(10) . ?
C71 C72 1.391(8) . ?
C73 C74 1.383(8) . ?
C73 C78 1.389(7) . ?
C74 C75 1.395(8) . ?
C75 C76 1.378(10) . ?
C76 C77 1.367(10) . ?
C77 C78 1.379(8) . ?
C1S C6S 1.3900 . ?
C1S C2S 1.3900 . ?
C1S C7S 1.447(10) . ?
C6S C5S 1.3900 . ?
C5S C4S 1.3900 . ?
C4S C3S 1.3900 . ?
C3S C2S 1.3900 . ?
C8S C9S 1.3900 . ?
C8S C13S 1.3900 . ?
C8S C14S 1.440(10) . ?
C9S C10S 1.3900 . ?
C10S C11S 1.3900 . ?
C11S C12S 1.3900 . ?
C12S C13S 1.3900 . ?
C1Q C2Q 1.3900 . ?
C1Q C6Q 1.3900 . ?
C1Q C7Q 1.440(11) . ?
C2Q C3Q 1.3900 . ?
C3Q C4Q 1.3900 . ?
C4Q C5Q 1.3900 . ?
C5Q C6Q 1.3900 . ?
C8Q C9Q 1.3900 . ?
C8Q C13Q 1.3900 . ?
C8Q C14Q 1.441(11) . ?
C9Q C10Q 1.3900 . ?
C10Q C11Q 1.3900 . ?
C11Q C12Q 1.3900 . ?
C12Q C13Q 1.3900 . ?
